data_4089500
loop_
_publ_author_name
'Honz\'i\<cek, Jan'
'Vinkl\'arek, Jarom\'ir'
'Erben, Milan'
'Lodinsk\'y, Jakub'
'Dost\'al, Libor'
'Pad\<elkov\'a, Zde\<nka'

_publ_section_title
;
 Toward the Synthesis of Indenyl Molybdenum Compound
 [(\h3-Ind)(\h5-Cp)Mo(CO)2]: Modified Compounds and Structure of a
 Previously Unrecognized Intermediate
;
_journal_issue 12
_journal_name_full Organometallics
_journal_page_first 3502
_journal_paper_doi 10.1021/om400305z
_journal_volume 32
_journal_year 2013
_chemical_formula_moiety 'C15 H14 Mo O2'
_chemical_formula_sum 'C15 H14 Mo O2'
_chemical_formula_weight 322.20
_space_group_IT_number 14
_space_group_name_Hall '-P 2ybc'
_space_group_name_H-M_alt 'P 1 21/c 1'
_symmetry_cell_setting monoclinic
_symmetry_space_group_name_Hall '-P 2ybc'
_symmetry_space_group_name_H-M 'P 1 21/c 1'
_atom_sites_solution_hydrogens geom
_atom_sites_solution_primary direct
_atom_sites_solution_secondary difmap
_audit_creation_method SHELXL-97
_cell_angle_alpha 90
_cell_angle_beta 93.336(4)
_cell_angle_gamma 90
_cell_formula_units_Z 4
_cell_length_a 10.5381(8)
_cell_length_b 9.2048(7)
_cell_length_c 13.2120(5)
_cell_measurement_reflns_used 9932
_cell_measurement_temperature 150(1)
_cell_measurement_theta_max 27.5
_cell_measurement_theta_min 1
_cell_volume 1279.41(15)
_computing_cell_refinement 'COLLECT and DENZO'
_computing_data_collection 'COLLECT (Hooft, 1998) and DENZO (Otwinowski & Minor, 1997)'
_computing_data_reduction 'COLLECT and DENZO'
_computing_molecular_graphics 'PLATON (Spek, 2003)'
_computing_publication_material 'SHELXL-97 (Sheldrick, 2008)'
_computing_structure_refinement 'SHELXL-97 (Sheldrick, 1997)'
_computing_structure_solution 'SIR92 (Altomare et al., 1994)'
_diffrn_ambient_temperature 150(1)
_diffrn_detector_area_resol_mean 9.091
_diffrn_measured_fraction_theta_full 0.990
_diffrn_measured_fraction_theta_max 0.990
_diffrn_measurement_device_type 'Bruker Nonius KappaCCD area detector'
_diffrn_measurement_method '\f and \w scans to fill the Ewald sphere'
_diffrn_radiation_monochromator graphite
_diffrn_radiation_source 'fine-focus sealed tube'
_diffrn_radiation_type MoK\a
_diffrn_radiation_wavelength 0.71073
_diffrn_reflns_av_R_equivalents 0.0470
_diffrn_reflns_av_sigmaI/netI 0.0426
_diffrn_reflns_limit_h_max 13
_diffrn_reflns_limit_h_min -13
_diffrn_reflns_limit_k_max 11
_diffrn_reflns_limit_k_min -11
_diffrn_reflns_limit_l_max 17
_diffrn_reflns_limit_l_min -17
_diffrn_reflns_number 9864
_diffrn_reflns_theta_full 27.50
_diffrn_reflns_theta_max 27.50
_diffrn_reflns_theta_min 2.94
_diffrn_standards_number 0
_exptl_absorpt_coefficient_mu 1.015
_exptl_absorpt_correction_T_max 0.936
_exptl_absorpt_correction_T_min 0.882
_exptl_absorpt_correction_type integration
_exptl_absorpt_process_details
;
Gaussian integration (Coppens, 1970)
;
_exptl_crystal_colour yellow
_exptl_crystal_density_diffrn 1.673
_exptl_crystal_density_method 'not measured'
_exptl_crystal_description block
_exptl_crystal_F_000 648
_exptl_crystal_size_max 0.21
_exptl_crystal_size_mid 0.11
_exptl_crystal_size_min 0.11
_refine_diff_density_max 0.946
_refine_diff_density_min -0.498
_refine_diff_density_rms 0.108
_refine_ls_extinction_method none
_refine_ls_goodness_of_fit_ref 1.111
_refine_ls_hydrogen_treatment constr
_refine_ls_matrix_type full
_refine_ls_number_parameters 163
_refine_ls_number_reflns 2911
_refine_ls_number_restraints 0
_refine_ls_restrained_S_all 1.111
_refine_ls_R_factor_all 0.0530
_refine_ls_R_factor_gt 0.0351
_refine_ls_shift/su_max 0.001
_refine_ls_shift/su_mean 0.000
_refine_ls_structure_factor_coef Fsqd
_refine_ls_weighting_details 'calc w=1/[\s^2^(Fo^2^)+(0.0243P)^2^+1.6374P] where P=(Fo^2^+2Fc^2^)/3'
_refine_ls_weighting_scheme calc
_refine_ls_wR_factor_gt 0.0672
_refine_ls_wR_factor_ref 0.0742
_reflns_number_gt 2364
_reflns_number_total 2911
_reflns_threshold_expression >2sigma(I)
_cod_data_source_file om400305z_si_002.cif
_cod_data_source_block 2
_cod_original_sg_symbol_H-M 'P 21/c'
_cod_database_code 4089500

loop_
_symmetry_equiv_pos_as_xyz
'x, y, z'
'-x, y+1/2, -z+1/2'
'-x, -y, -z'
'x, -y-1/2, z-1/2'

loop_
_atom_site_label
_atom_site_type_symbol
_atom_site_fract_x
_atom_site_fract_y
_atom_site_fract_z
_atom_site_U_iso_or_equiv
_atom_site_adp_type
_atom_site_occupancy
_atom_site_symmetry_multiplicity
_atom_site_calc_flag
_atom_site_refinement_flags
Mo1 Mo 0.78685(2) 0.27173(3) 0.10695(2) 0.01662(9) Uani 1 1 d .
C4 C 0.4629(3) 0.2264(4) 0.0963(3) 0.0237(7) Uani 1 1 d .
H4 H 0.4231 0.2369 0.0320 0.028 Uiso 1 1 d R
C15 C 0.9646(3) 0.2788(4) 0.1536(3) 0.0255(7) Uani 1 1 d .
O1 O 0.9175(3) 0.3310(3) -0.09290(19) 0.0384(6) Uani 1 1 d .
C14 C 0.8676(3) 0.3084(4) -0.0192(3) 0.0256(7) Uani 1 1 d .
O2 O 1.0716(2) 0.2836(3) 0.1782(2) 0.0385(6) Uani 1 1 d .
C8 C 0.6418(3) 0.1399(3) 0.2090(2) 0.0195(6) Uani 1 1 d .
C1 C 0.7647(3) 0.0189(3) 0.0970(3) 0.0220(7) Uani 1 1 d .
C7 C 0.5833(3) 0.2024(4) 0.2932(2) 0.0251(7) Uani 1 1 d .
H7 H 0.6222 0.1965 0.3581 0.030 Uiso 1 1 d R
C6 C 0.4689(3) 0.2704(4) 0.2773(3) 0.0284(7) Uani 1 1 d .
H6 H 0.4299 0.3104 0.3322 0.034 Uiso 1 1 d R
C9 C 0.7567(3) 0.0606(3) 0.1995(2) 0.0209(7) Uani 1 1 d .
H9 H 0.8164 0.0395 0.2520 0.025 Uiso 1 1 d R
C5 C 0.4084(3) 0.2814(4) 0.1794(3) 0.0267(7) Uani 1 1 d .
H5 H 0.3297 0.3270 0.1716 0.032 Uiso 1 1 d R
C2 C 0.6601(3) 0.0819(3) 0.0400(2) 0.0209(7) Uani 1 1 d .
H2 H 0.6458 0.0778 -0.0301 0.025 Uiso 1 1 d R
C3 C 0.5808(3) 0.1531(3) 0.1092(2) 0.0181(6) Uani 1 1 d .
C10 C 0.8598(3) -0.0844(4) 0.0568(3) 0.0328(8) Uani 1 1 d .
H10A H 0.9424 -0.0646 0.0882 0.039 Uiso 1 1 d R
H10B H 0.8619 -0.0724 -0.0153 0.039 Uiso 1 1 d R
H10C H 0.8358 -0.1824 0.0717 0.039 Uiso 1 1 d R
C11 C 0.7090(4) 0.4939(4) 0.0472(3) 0.0366(9) Uani 1 1 d .
H11A H 0.7700 0.5610 0.0210 0.044 Uiso 1 1 d R
H11B H 0.6276 0.4928 0.0090 0.044 Uiso 1 1 d R
C13 C 0.8131(4) 0.4709(4) 0.2152(3) 0.0417(10) Uani 1 1 d .
H13A H 0.8002 0.4550 0.2864 0.050 Uiso 1 1 d R
H13B H 0.8828 0.5361 0.2028 0.050 Uiso 1 1 d R
C12 C 0.7069(4) 0.4824(4) 0.1509(3) 0.0414(10) Uani 1 1 d .
H12 H 0.6282 0.4817 0.1793 0.050 Uiso 1 1 d R

loop_
_atom_site_aniso_label
_atom_site_aniso_U_11
_atom_site_aniso_U_22
_atom_site_aniso_U_33
_atom_site_aniso_U_23
_atom_site_aniso_U_13
_atom_site_aniso_U_12
Mo1 0.01632(14) 0.01328(14) 0.02014(14) -0.00033(11) -0.00001(9) -0.00030(11)
C4 0.0221(16) 0.0190(16) 0.0291(16) -0.0003(14) -0.0055(12) -0.0020(13)
C15 0.0285(18) 0.0188(16) 0.0288(17) 0.0017(14) -0.0011(13) 0.0000(14)
O1 0.0371(15) 0.0473(17) 0.0319(14) 0.0115(12) 0.0113(12) 0.0066(13)
C14 0.0238(17) 0.0213(18) 0.0314(18) 0.0027(14) -0.0015(14) 0.0022(13)
O2 0.0211(13) 0.0397(16) 0.0533(17) -0.0030(13) -0.0088(11) -0.0025(11)
C8 0.0190(16) 0.0161(16) 0.0238(16) 0.0036(12) 0.0034(12) -0.0035(12)
C1 0.0220(17) 0.0086(15) 0.0354(19) -0.0001(13) 0.0031(14) -0.0012(12)
C7 0.0285(18) 0.0247(19) 0.0221(16) 0.0027(13) 0.0020(13) -0.0019(14)
C6 0.0329(19) 0.0266(18) 0.0267(17) -0.0038(14) 0.0110(13) 0.0016(15)
C9 0.0221(16) 0.0155(16) 0.0246(16) 0.0046(13) -0.0025(13) -0.0005(12)
C5 0.0169(15) 0.0231(17) 0.0402(19) 0.0020(15) 0.0032(13) 0.0030(13)
C2 0.0223(16) 0.0165(16) 0.0234(17) -0.0027(12) -0.0015(13) -0.0049(13)
C3 0.0167(15) 0.0146(16) 0.0229(15) 0.0005(12) -0.0006(12) -0.0026(12)
C10 0.0293(19) 0.0227(19) 0.047(2) -0.0056(16) 0.0113(16) 0.0011(15)
C11 0.044(2) 0.0191(19) 0.046(2) 0.0052(16) -0.0035(18) 0.0064(16)
C13 0.054(3) 0.027(2) 0.044(2) -0.0158(17) -0.0028(19) -0.0015(18)
C12 0.046(2) 0.020(2) 0.058(3) -0.0063(18) 0.006(2) 0.0050(17)

loop_
_atom_type_symbol
_atom_type_description
_atom_type_scat_dispersion_real
_atom_type_scat_dispersion_imag
_atom_type_scat_source
C C 0.0033 0.0016 'International Tables Vol C Tables 4.2.6.8 and 6.1.1.4'
H H 0.0000 0.0000 'International Tables Vol C Tables 4.2.6.8 and 6.1.1.4'
O O 0.0106 0.0060 'International Tables Vol C Tables 4.2.6.8 and 6.1.1.4'
Mo Mo -1.6832 0.6857 'International Tables Vol C Tables 4.2.6.8 and 6.1.1.4'

loop_
_exptl_crystal_face_index_h
_exptl_crystal_face_index_k
_exptl_crystal_face_index_l
_exptl_crystal_face_perp_dist
0 1 0 0.054
0 -1 0 0.014
0 0 -1 0.077
0 0 1 0.105
1 0 0 0.057
-1 0 0 0.055
-1 0 1 0.084
0 1 1 0.065

loop_
_geom_angle_atom_site_label_1
_geom_angle_atom_site_label_2
_geom_angle_atom_site_label_3
_geom_angle
C15 Mo1 C14 78.67(14)
C15 Mo1 C12 105.29(15)
C14 Mo1 C12 105.41(15)
C15 Mo1 C11 113.19(14)
C14 Mo1 C11 73.70(14)
C12 Mo1 C11 35.23(14)
C15 Mo1 C9 91.16(13)
C14 Mo1 C9 132.47(13)
C12 Mo1 C9 122.00(14)
C11 Mo1 C9 148.94(13)
C15 Mo1 C13 72.59(15)
C14 Mo1 C13 110.29(15)
C12 Mo1 C13 34.98(14)
C11 Mo1 C13 62.83(14)
C9 Mo1 C13 110.45(14)
C15 Mo1 C2 131.65(13)
C14 Mo1 C2 94.26(13)
C12 Mo1 C2 122.49(14)
C11 Mo1 C2 110.23(13)
C9 Mo1 C2 58.87(11)
C13 Mo1 C2 149.67(14)
C15 Mo1 C1 98.19(13)
C14 Mo1 C1 99.90(13)
C12 Mo1 C1 148.22(14)
C11 Mo1 C1 145.41(13)
C9 Mo1 C1 35.25(11)
C13 Mo1 C1 145.45(14)
C2 Mo1 C1 35.36(11)
C15 Mo1 C8 117.99(12)
C14 Mo1 C8 152.38(12)
C12 Mo1 C8 91.76(14)
C11 Mo1 C8 114.08(13)
C9 Mo1 C8 34.86(11)
C13 Mo1 C8 96.23(14)
C2 Mo1 C8 58.13(11)
C1 Mo1 C8 57.94(11)
C15 Mo1 C3 149.09(12)
C14 Mo1 C3 121.61(12)
C12 Mo1 C3 92.08(13)
C11 Mo1 C3 95.82(12)
C9 Mo1 C3 57.95(11)
C13 Mo1 C3 114.80(14)
C2 Mo1 C3 34.87(11)
C1 Mo1 C3 57.89(11)
C8 Mo1 C3 34.46(10)
C5 C4 C3 119.1(3)
C5 C4 H4 120.5
C3 C4 H4 120.4
O2 C15 Mo1 177.8(3)
O1 C14 Mo1 178.7(3)
C7 C8 C9 133.2(3)
C7 C8 C3 119.4(3)
C9 C8 C3 107.4(3)
C7 C8 Mo1 123.3(2)
C9 C8 Mo1 68.92(17)
C3 C8 Mo1 73.15(17)
C9 C1 C2 108.0(3)
C9 C1 C10 126.1(3)
C2 C1 C10 125.7(3)
C9 C1 Mo1 71.81(18)
C2 C1 Mo1 72.30(17)
C10 C1 Mo1 125.6(2)
C6 C7 C8 119.0(3)
C6 C7 H7 120.5
C8 C7 H7 120.6
C7 C6 C5 121.4(3)
C7 C6 H6 119.2
C5 C6 H6 119.3
C1 C9 C8 108.8(3)
C1 C9 Mo1 72.94(17)
C8 C9 Mo1 76.21(18)
C1 C9 H9 125.5
C8 C9 H9 125.7
Mo1 C9 H9 117.3
C4 C5 C6 121.4(3)
C4 C5 H5 119.5
C6 C5 H5 119.1
C1 C2 C3 108.1(3)
C1 C2 Mo1 72.34(17)
C3 C2 Mo1 76.02(17)
C1 C2 H2 125.9
C3 C2 H2 126.0
Mo1 C2 H2 117.5
C4 C3 C2 132.9(3)
C4 C3 C8 119.6(3)
C2 C3 C8 107.5(3)
C4 C3 Mo1 124.2(2)
C2 C3 Mo1 69.11(17)
C8 C3 Mo1 72.40(17)
C1 C10 H10A 109.5
C1 C10 H10B 109.5
H10A C10 H10B 109.5
C1 C10 H10C 109.5
H10A C10 H10C 109.5
H10B C10 H10C 109.5
C12 C11 Mo1 67.6(2)
C12 C11 H11A 117.0
Mo1 C11 H11A 117.0
C12 C11 H11B 116.9
Mo1 C11 H11B 116.9
H11A C11 H11B 114.0
C12 C13 Mo1 67.5(2)
C12 C13 H13A 117.3
Mo1 C13 H13A 117.3
C12 C13 H13B 116.5
Mo1 C13 H13B 116.6
H13A C13 H13B 114.0
C13 C12 C11 124.3(4)
C13 C12 Mo1 77.6(2)
C11 C12 Mo1 77.1(2)
C13 C12 H12 117.7
C11 C12 H12 118.0
Mo1 C12 H12 117.7

loop_
_geom_bond_atom_site_label_1
_geom_bond_atom_site_label_2
_geom_bond_distance
Mo1 C15 1.939(3)
Mo1 C14 1.945(4)
Mo1 C12 2.205(4)
Mo1 C11 2.325(4)
Mo1 C9 2.328(3)
Mo1 C13 2.332(4)
Mo1 C2 2.342(3)
Mo1 C1 2.342(3)
Mo1 C8 2.423(3)
Mo1 C3 2.432(3)
C4 C5 1.366(5)
C4 C3 1.415(4)
C4 H4 0.9299
C15 O2 1.156(4)
O1 C14 1.152(4)
C8 C7 1.424(4)
C8 C9 1.426(4)
C8 C3 1.438(4)
C1 C9 1.414(5)
C1 C2 1.423(4)
C1 C10 1.501(5)
C7 C6 1.364(5)
C7 H7 0.9300
C6 C5 1.412(5)
C6 H6 0.9299
C9 H9 0.9300
C5 H5 0.9299
C2 C3 1.433(4)
C2 H2 0.9300
C10 H10A 0.9599
C10 H10B 0.9600
C10 H10C 0.9600
C11 C12 1.376(6)
C11 H11A 0.9700
C11 H11B 0.9700
C13 C12 1.369(5)
C13 H13A 0.9701
C13 H13B 0.9700
C12 H12 0.9299
